data_7202620
loop_
_publ_author_name
'Grossel, Martin C.'
'Dwyer, Andrew N.'
'Hursthouse, Michael B.'
'Orton, James B.'

_publ_section_title
;
 Solid-state assemblies from pyridine-2,6-dicarboxylates: ?changing the
 instruction set through hydration?
;
_journal_issue 3
_journal_name_full CrystEngComm
_journal_page_first 207
_journal_paper_doi 10.1039/b617051j
_journal_volume 9
_journal_year 2007
_chemical_formula_sum 'C7 H6 Cl N O5'
_chemical_formula_weight 219.58
_chemical_name_systematic
;
?
;
_space_group_IT_number 4
_symmetry_cell_setting monoclinic
_symmetry_space_group_name_Hall 'P 2yb'
_symmetry_space_group_name_H-M 'P 1 21 1'
_atom_sites_solution_hydrogens geom
_atom_sites_solution_primary direct
_atom_sites_solution_secondary difmap
_audit_creation_method SHELXL-97
_cell_angle_alpha 90.00
_cell_angle_beta 94.289(2)
_cell_angle_gamma 90.00
_cell_formula_units_Z 2
_cell_length_a 5.1793(2)
_cell_length_b 9.4760(3)
_cell_length_c 8.5004(3)
_cell_measurement_temperature 120(2)
_cell_volume 416.02(3)
_computing_cell_refinement ' DENZO (Otwinowski & Minor, 1997) and COLLECT (Hooft, 1998)'
_computing_data_collection ' DENZO (Otwinowski and Minor, 1997)'
_computing_data_reduction ' DENZO (Otwinowski & Minor, 1997) and COLLECT (Hooft, 1998)'
_computing_molecular_graphics 'PLATON (Spek, 1990)'
_computing_structure_refinement 'SHELXL-97 (Sheldrick, 1997b)'
_computing_structure_solution 'SHELXS-97 (Sheldrick, 1997a)'
_diffrn_ambient_temperature 120(2)
_diffrn_detector_area_resol_mean 9.091
_diffrn_measured_fraction_theta_full 0.997
_diffrn_measured_fraction_theta_max 0.997
_diffrn_measurement_device_type 'Nonius KappaCCD Area Detector'
_diffrn_measurement_method '\f and \w scans to fill Ewald Sphere'
_diffrn_radiation_monochromator graphite
_diffrn_radiation_source 'Nonius FR591 rotating anode'
_diffrn_radiation_type MoK\a
_diffrn_radiation_wavelength 0.71073
_diffrn_reflns_av_R_equivalents 0.0491
_diffrn_reflns_av_sigmaI/netI 0.0430
_diffrn_reflns_limit_h_max 6
_diffrn_reflns_limit_h_min -6
_diffrn_reflns_limit_k_max 12
_diffrn_reflns_limit_k_min -12
_diffrn_reflns_limit_l_max 11
_diffrn_reflns_limit_l_min -10
_diffrn_reflns_number 5401
_diffrn_reflns_theta_full 27.48
_diffrn_reflns_theta_max 27.48
_diffrn_reflns_theta_min 3.22
_exptl_absorpt_coefficient_mu 0.454
_exptl_absorpt_correction_T_max 0.9865
_exptl_absorpt_correction_T_min 0.9147
_exptl_absorpt_correction_type multi-scan
_exptl_absorpt_process_details 'SORTAV Blessing (1997)'
_exptl_crystal_colour Colourless
_exptl_crystal_density_diffrn 1.753
_exptl_crystal_density_method 'not measured'
_exptl_crystal_description Plate
_exptl_crystal_F_000 224
_exptl_crystal_size_max 0.20
_exptl_crystal_size_mid 0.18
_exptl_crystal_size_min 0.03
_refine_diff_density_max 0.212
_refine_diff_density_min -0.319
_refine_diff_density_rms 0.057
_refine_ls_abs_structure_details 'Flack H D (1983), Acta Cryst. A39, 876-881'
_refine_ls_abs_structure_Flack 0.28(5)
_refine_ls_extinction_method none
_refine_ls_goodness_of_fit_ref 1.063
_refine_ls_hydrogen_treatment mixed
_refine_ls_matrix_type full
_refine_ls_number_parameters 138
_refine_ls_number_reflns 1880
_refine_ls_number_restraints 1
_refine_ls_restrained_S_all 1.063
_refine_ls_R_factor_all 0.0316
_refine_ls_R_factor_gt 0.0294
_refine_ls_shift/su_max 0.001
_refine_ls_shift/su_mean 0.000
_refine_ls_structure_factor_coef Fsqd
_refine_ls_weighting_details 'calc w=1/[\s^2^(Fo^2^)+(0.0400P)^2^+0.0555P] where P=(Fo^2^+2Fc^2^)/3'
_refine_ls_weighting_scheme calc
_refine_ls_wR_factor_gt 0.0717
_refine_ls_wR_factor_ref 0.0735
_reflns_number_gt 1821
_reflns_number_total 1880
_reflns_threshold_expression >2sigma(I)
_cod_data_source_file b617051j.txt
_cod_data_source_block s93
_cod_depositor_comments
;
The following automatic conversions were performed:
'_symmetry_cell_setting' value 'Monoclinic' changed to 'monoclinic'
according to '/home/saulius/struct/CIF-dictionaries/cif_core.dic'
dictionary named 'cif_core.dic' version 2.4.1 from
2010-06-29.

'_exptl_absorpt_correction_type' value 'Multi-scan' changed
to 'multi-scan' according to
'/home/saulius/struct/CIF-dictionaries/cif_core.dic' dictionary named
'cif_core.dic' version 2.4.1 from 2010-06-29.

Automatic conversion script
Id: cif_fix_enum 1527 2010-12-29 10:47:43Z saulius 
;
_cod_original_sg_symbol_H-M P2(1)
_cod_database_code 7202620

loop_
_symmetry_equiv_pos_as_xyz
'x, y, z'
'-x, y+1/2, -z'

loop_
_atom_site_label
_atom_site_type_symbol
_atom_site_fract_x
_atom_site_fract_y
_atom_site_fract_z
_atom_site_U_iso_or_equiv
_atom_site_adp_type
_atom_site_occupancy
_atom_site_symmetry_multiplicity
_atom_site_calc_flag
_atom_site_refinement_flags
_atom_site_disorder_assembly
_atom_site_disorder_group
Cl1 Cl 0.53151(7) -1.80230(5) -1.03897(5) 0.02043(13) Uani 1 1 d . . .
C5 C 0.1930(4) -1.6892(2) -0.8480(3) 0.0166(4) Uani 1 1 d . . .
H5 H 0.2521 -1.5991 -0.8784 0.020 Uiso 1 1 calc R . .
C3 C 0.2088(4) -1.9410(2) -0.8572(3) 0.0150(4) Uani 1 1 d . . .
H3 H 0.2781 -2.0263 -0.8949 0.018 Uiso 1 1 calc R . .
N1 N -0.0899(3) -1.82589(16) -0.69506(16) 0.0147(3) Uani 1 1 d . . .
O2 O -0.2625(3) -2.09154(16) -0.61441(18) 0.0246(3) Uani 1 1 d . . .
O1 O 0.0377(3) -2.18815(14) -0.75790(18) 0.0236(4) Uani 1 1 d . . .
H1 H -0.0317 -2.2644 -0.7336 0.035 Uiso 1 1 calc R . .
O4 O -0.0410(3) -1.45545(15) -0.73571(19) 0.0251(3) Uani 1 1 d . . .
C6 C -0.0004(4) -1.7023(2) -0.7445(2) 0.0144(4) Uani 1 1 d . . .
O3 O -0.3035(3) -1.58318(14) -0.59499(17) 0.0230(3) Uani 1 1 d . . .
H3A H -0.3656 -1.5038 -0.5752 0.034 Uiso 1 1 calc R . .
C4 C 0.2964(3) -1.8109(2) -0.90530(17) 0.0159(3) Uani 1 1 d . . .
C7 C -0.1197(4) -1.56798(18) -0.6887(3) 0.0151(4) Uani 1 1 d . . .
C2 C 0.0159(4) -1.9422(2) -0.7518(2) 0.0155(4) Uani 1 1 d . . .
C1 C -0.0868(4) -2.08161(18) -0.6984(2) 0.0149(4) Uani 1 1 d . . .
O1W O -0.4877(3) -2.35122(19) -0.52141(19) 0.0289(4) Uani 1 1 d . . .
H1WB H -0.605(5) -2.347(4) -0.467(3) 0.042(8) Uiso 1 1 d . . .
H1WA H -0.420(6) -2.254(4) -0.547(3) 0.050(9) Uiso 1 1 d . . .

loop_
_atom_site_aniso_label
_atom_site_aniso_U_11
_atom_site_aniso_U_22
_atom_site_aniso_U_33
_atom_site_aniso_U_23
_atom_site_aniso_U_13
_atom_site_aniso_U_12
Cl1 0.0201(2) 0.0190(2) 0.0237(2) 0.00200(18) 0.01195(15) -0.0013(2)
C5 0.0195(10) 0.0116(8) 0.0187(10) 0.0017(7) 0.0011(8) -0.0038(7)
C3 0.0168(10) 0.0101(8) 0.0189(10) -0.0010(7) 0.0063(8) 0.0008(7)
N1 0.0173(6) 0.0103(7) 0.0169(6) -0.0003(6) 0.0036(5) 0.0005(6)
O2 0.0294(8) 0.0128(7) 0.0341(8) 0.0014(6) 0.0187(6) -0.0013(6)
O1 0.0321(9) 0.0079(6) 0.0329(9) 0.0013(6) 0.0166(7) -0.0010(6)
O4 0.0315(8) 0.0112(7) 0.0346(9) -0.0001(6) 0.0165(7) 0.0003(6)
C6 0.0167(10) 0.0133(8) 0.0137(10) -0.0004(7) 0.0036(7) 0.0004(7)
O3 0.0270(7) 0.0111(7) 0.0329(8) -0.0009(6) 0.0155(6) 0.0024(6)
C4 0.0158(7) 0.0172(9) 0.0152(7) 0.0015(8) 0.0058(6) 0.0007(9)
C7 0.0171(9) 0.0114(10) 0.0171(9) -0.0013(7) 0.0024(7) -0.0012(7)
C2 0.0167(10) 0.0096(8) 0.0200(11) 0.0022(7) 0.0010(8) -0.0005(7)
C1 0.0177(9) 0.0089(9) 0.0186(9) -0.0021(8) 0.0053(7) 0.0011(7)
O1W 0.0329(8) 0.0131(8) 0.0443(9) 0.0006(6) 0.0262(7) 0.0012(6)

loop_
_atom_type_symbol
_atom_type_description
_atom_type_scat_dispersion_real
_atom_type_scat_dispersion_imag
_atom_type_scat_source
C C 0.0033 0.0016 'International Tables Vol C Tables 4.2.6.8 and 6.1.1.4'
H H 0.0000 0.0000 'International Tables Vol C Tables 4.2.6.8 and 6.1.1.4'
N N 0.0061 0.0033 'International Tables Vol C Tables 4.2.6.8 and 6.1.1.4'
O O 0.0106 0.0060 'International Tables Vol C Tables 4.2.6.8 and 6.1.1.4'
Cl Cl 0.1484 0.1585 'International Tables Vol C Tables 4.2.6.8 and 6.1.1.4'

loop_
_geom_angle_atom_site_label_1
_geom_angle_atom_site_label_2
_geom_angle_atom_site_label_3
_geom_angle
_geom_angle_site_symmetry_1
_geom_angle_site_symmetry_3
_geom_angle_publ_flag
C4 C5 C6 117.96(16) . . ?
C4 C5 H5 121.0 . . ?
C6 C5 H5 121.0 . . ?
C4 C3 C2 117.68(18) . . ?
C4 C3 H3 121.2 . . ?
C2 C3 H3 121.2 . . ?
C2 N1 C6 116.58(14) . . ?
C1 O1 H1 109.5 . . ?
N1 C6 C5 124.07(17) . . ?
N1 C6 C7 118.72(17) . . ?
C5 C6 C7 117.19(17) . . ?
C7 O3 H3A 109.5 . . ?
C5 C4 C3 119.74(14) . . ?
C5 C4 Cl1 120.37(14) . . ?
C3 C4 Cl1 119.89(14) . . ?
O4 C7 O3 125.3(2) . . ?
O4 C7 C6 118.7(2) . . ?
O3 C7 C6 115.95(16) . . ?
N1 C2 C3 123.96(17) . . ?
N1 C2 C1 116.81(17) . . ?
C3 C2 C1 119.23(17) . . ?
O2 C1 O1 125.56(18) . . ?
O2 C1 C2 123.21(17) . . ?
O1 C1 C2 111.22(18) . . ?
H1WB O1W H1WA 112(3) . . ?

loop_
_geom_bond_atom_site_label_1
_geom_bond_atom_site_label_2
_geom_bond_distance
_geom_bond_site_symmetry_2
_geom_bond_publ_flag
Cl1 C4 1.7282(16) . ?
C5 C4 1.376(3) . ?
C5 C6 1.387(3) . ?
C5 H5 0.9500 . ?
C3 C4 1.386(3) . ?
C3 C2 1.391(3) . ?
C3 H3 0.9500 . ?
N1 C2 1.337(2) . ?
N1 C6 1.339(2) . ?
O2 C1 1.202(2) . ?
O1 C1 1.319(2) . ?
O1 H1 0.8400 . ?
O4 C7 1.220(2) . ?
C6 C7 1.506(3) . ?
O3 C7 1.295(3) . ?
O3 H3A 0.8400 . ?
C2 C1 1.506(3) . ?
O1W H1WB 0.79(3) . ?
O1W H1WA 1.01(4) . ?

loop_
_geom_hbond_atom_site_label_D
_geom_hbond_atom_site_label_H
_geom_hbond_atom_site_label_A
_geom_hbond_distance_DH
_geom_hbond_distance_HA
_geom_hbond_distance_DA
_geom_hbond_angle_DHA
_geom_hbond_site_symmetry_A
O1 H1 O4 0.84 1.81 2.5747(17) 150.3 1_545
O3 H3A O1W 0.84 1.66 2.494(2) 175.4 1_565
O1W H1WB N1 0.79(3) 2.19(3) 2.972(2) 175(3) 2_444
O1W H1WB O2 0.79(3) 2.53(3) 2.901(2) 111(3) 2_444
O1W H1WA O1 1.01(4) 3.14(3) 3.828(2) 126(2) .

loop_
_cod_related_entry_id
_cod_related_entry_database
_cod_related_entry_code
1 ChemSpider 21149240
